data_1567278
loop_
_publ_author_name
'Ide, Yuki'
'Manabe, Yumehiro'
'Inaba, Yuya'
'Kinoshita, Yusuke'
'Pirillo, Jenny'
'Hijikata, Yuh'
'Yoneda, Tomoki'
'Shivakumar, Kilingaru I.'
'Tanaka, Saki'
'Asakawa, Hitoshi'
'Inokuma, Yasuhide'

_publ_section_title
;
 Determination of the critical chain length for macromolecular
 crystallization using structurally flexible polyketones
;
_journal_name_full 'Chemical Science'
_journal_paper_doi 10.1039/D2SC03083G
_journal_year 2022
_chemical_formula_moiety 'C35 H52 O10'
_chemical_formula_sum 'C35 H52 O10'
_chemical_formula_weight 632.76
_space_group_crystal_system orthorhombic
_space_group_IT_number 33
_space_group_name_Hall 'P 2c -2n'
_space_group_name_H-M_alt 'P n a 21'
_atom_sites_solution_hydrogens geom
_audit_creation_method SHELXL-2019/2
_audit_update_record
;
2022-05-20 deposited with the CCDC.	2022-07-21 downloaded from the CCDC.
;
_cell_angle_alpha 90
_cell_angle_beta 90
_cell_angle_gamma 90
_cell_formula_units_Z 4
_cell_length_a 10.4486(3)
_cell_length_b 8.0259(2)
_cell_length_c 41.6406(12)
_cell_measurement_reflns_used 11819
_cell_measurement_temperature 123(2)
_cell_measurement_theta_max 73.9630
_cell_measurement_theta_min 4.2120
_cell_volume 3491.96(17)
_computing_cell_refinement 'CrysAlisPro 1.171.41.95a (Rigaku OD, 2021)'
_computing_data_collection 'CrysAlisPro 1.171.41.95a (Rigaku OD, 2021)'
_computing_data_reduction 'CrysAlisPro 1.171.41.95a (Rigaku OD, 2021)'
_computing_structure_refinement 'SHELXL-2019/2 (Sheldrick, 2019)'
_computing_structure_solution 'SHELXT-2018/3 (Sheldrick, 2018)'
_diffrn_ambient_temperature 123(2)
_diffrn_detector 'Hybrid Pixel Array Detector'
_diffrn_detector_area_resol_mean 10.0000
_diffrn_measured_fraction_theta_full 0.998
_diffrn_measured_fraction_theta_max 0.998
_diffrn_measurement_device 'four-circle diffractometer'
_diffrn_measurement_device_type 'XtaLAB AFC11 (RCD3): quarter-chi single'
_diffrn_radiation_monochromator mirror
_diffrn_radiation_probe x-ray
_diffrn_radiation_type CuK\a
_diffrn_radiation_wavelength 1.54184
_diffrn_reflns_av_R_equivalents 0.0556
_diffrn_reflns_av_unetI/netI 0.0291
_diffrn_reflns_Laue_measured_fraction_full 0.998
_diffrn_reflns_Laue_measured_fraction_max 0.998
_diffrn_reflns_limit_h_max 12
_diffrn_reflns_limit_h_min -12
_diffrn_reflns_limit_k_max 9
_diffrn_reflns_limit_k_min -7
_diffrn_reflns_limit_l_max 49
_diffrn_reflns_limit_l_min -47
_diffrn_reflns_number 33788
_diffrn_reflns_point_group_measured_fraction_full 0.944
_diffrn_reflns_point_group_measured_fraction_max 0.944
_diffrn_reflns_theta_full 67.494
_diffrn_reflns_theta_max 67.494
_diffrn_reflns_theta_min 2.122
_diffrn_source 'Rotating-anode X-ray tube (dual wavelength)'
_diffrn_source_type 'Rigaku (Cu) X-ray DW Source'
_exptl_absorpt_coefficient_mu 0.713
_exptl_absorpt_correction_T_max 1.00000
_exptl_absorpt_correction_T_min 0.42126
_exptl_absorpt_correction_type multi-scan
_exptl_absorpt_process_details
;
CrysAlisPro 1.171.41.95a (Rigaku Oxford Diffraction, 2021)
Empirical absorption correction using spherical harmonics,
implemented in SCALE3 ABSPACK scaling algorithm.
;
_exptl_crystal_colour colorless
_exptl_crystal_density_diffrn 1.204
_exptl_crystal_density_method 'not measured'
_exptl_crystal_description plate
_exptl_crystal_F_000 1368
_exptl_crystal_size_max 0.830
_exptl_crystal_size_mid 0.100
_exptl_crystal_size_min 0.060
_refine_diff_density_max 0.943
_refine_diff_density_min -0.501
_refine_diff_density_rms 0.123
_refine_ls_abs_structure_details
;
 Flack x determined using 1887 quotients [(I+)-(I-)]/[(I+)+(I-)]
 (Parsons, Flack and Wagner, Acta Cryst. B69 (2013) 249-259).
;
_refine_ls_abs_structure_Flack 0.1(2)
_refine_ls_extinction_method none
_refine_ls_goodness_of_fit_ref 1.083
_refine_ls_hydrogen_treatment constr
_refine_ls_matrix_type full
_refine_ls_number_parameters 418
_refine_ls_number_reflns 5956
_refine_ls_number_restraints 1
_refine_ls_restrained_S_all 1.082
_refine_ls_R_factor_all 0.1381
_refine_ls_R_factor_gt 0.1315
_refine_ls_shift/su_max 0.000
_refine_ls_shift/su_mean 0.000
_refine_ls_structure_factor_coef Fsqd
_refine_ls_weighting_details 'w=1/[\s^2^(Fo^2^)+(0.2931P)^2^+3.0700P] where P=(Fo^2^+2Fc^2^)/3'
_refine_ls_weighting_scheme calc
_refine_ls_wR_factor_gt 0.4029
_refine_ls_wR_factor_ref 0.4120
_reflns_Friedel_coverage 0.865
_reflns_Friedel_fraction_full 0.889
_reflns_Friedel_fraction_max 0.889
_reflns_number_gt 5027
_reflns_number_total 5956
_reflns_threshold_expression 'I > 2\s(I)'
_cod_data_source_file d2sc03083g2.cif
_cod_data_source_block pentamer
_cod_database_code 1567278
_shelx_shelxl_version_number 2019/2
_shelx_space_group_comment
;
The symmetry employed for this shelxl refinement is uniquely defined
by the following loop, which should always be used as a source of
symmetry information in preference to the above space-group names.
They are only intended as comments.
;
_shelx_estimated_absorpt_t_min 0.589
_shelx_estimated_absorpt_t_max 0.958

loop_
_space_group_symop_operation_xyz
'x, y, z'
'-x, -y, z+1/2'
'-x+1/2, y+1/2, z+1/2'
'x+1/2, -y+1/2, z'

loop_
_atom_site_label
_atom_site_type_symbol
_atom_site_fract_x
_atom_site_fract_y
_atom_site_fract_z
_atom_site_U_iso_or_equiv
_atom_site_adp_type
_atom_site_occupancy
_atom_site_site_symmetry_order
_atom_site_calc_flag
_atom_site_refinement_flags_posn
_atom_site_refinement_flags_adp
_atom_site_refinement_flags_occupancy
_atom_site_disorder_assembly
_atom_site_disorder_group
C1 C 0.5681(15) 0.2600(16) 0.2828(3) 0.091(4) Uani 1 1 d . . . . .
H1 H 0.488009 0.308087 0.274769 0.136 Uiso 1 1 calc R U . . .
H2 H 0.554344 0.214232 0.304311 0.136 Uiso 1 1 calc R U . . .
H3 H 0.596188 0.170989 0.268293 0.136 Uiso 1 1 calc R U . . .
C2 C 0.6665(10) 0.3899(16) 0.2842(3) 0.066(3) Uani 1 1 d . . . . .
C3 C 0.6637(10) 0.5129(12) 0.3109(3) 0.059(2) Uani 1 1 d . . . . .
C4 C 0.6816(9) 0.4272(12) 0.3437(2) 0.055(2) Uani 1 1 d . . . . .
C5 C 0.8053(9) 0.3250(12) 0.3467(2) 0.056(2) Uani 1 1 d . . . . .
H37 H 0.813858 0.251003 0.327851 0.068 Uiso 1 1 calc R U . . .
H38 H 0.879690 0.401499 0.346939 0.068 Uiso 1 1 calc R U . . .
C6 C 0.8065(10) 0.2206(13) 0.3771(2) 0.058(2) Uani 1 1 d . . . . .
H39 H 0.892249 0.169959 0.379615 0.070 Uiso 1 1 calc R U . . .
H40 H 0.791629 0.294458 0.395764 0.070 Uiso 1 1 calc R U . . .
C7 C 0.7071(10) 0.0839(12) 0.3773(2) 0.055(2) Uani 1 1 d . . . . .
C8 C 0.7023(9) -0.0296(12) 0.4068(2) 0.054(2) Uani 1 1 d . . . . .
C9 C 0.6881(7) 0.0710(11) 0.4370(2) 0.0463(18) Uani 1 1 d . . . . .
C10 C 0.5764(9) 0.1894(11) 0.4389(2) 0.051(2) Uani 1 1 d . . . . .
H41 H 0.496008 0.124339 0.437794 0.062 Uiso 1 1 calc R U . . .
H42 H 0.578625 0.264175 0.419977 0.062 Uiso 1 1 calc R U . . .
C11 C 0.5747(8) 0.2949(11) 0.4691(2) 0.0477(18) Uani 1 1 d . . . . .
H43 H 0.491130 0.352591 0.470575 0.057 Uiso 1 1 calc R U . . .
H44 H 0.582116 0.220497 0.488006 0.057 Uiso 1 1 calc R U . . .
C12 C 0.6786(8) 0.4215(11) 0.47061(19) 0.0428(18) Uani 1 1 d . . . . .
C13 C 0.6895(9) 0.5287(8) 0.5007(3) 0.0476(16) Uani 1 1 d . . . . .
C14 C 0.6973(8) 0.4219(11) 0.5313(2) 0.0428(18) Uani 1 1 d . . . . .
C15 C 0.8074(8) 0.2963(11) 0.5323(2) 0.0468(19) Uani 1 1 d . . . . .
H45 H 0.803043 0.223952 0.513068 0.056 Uiso 1 1 calc R U . . .
H46 H 0.889901 0.356775 0.531746 0.056 Uiso 1 1 calc R U . . .
C16 C 0.8017(9) 0.1889(12) 0.5623(2) 0.053(2) Uani 1 1 d . . . . .
H47 H 0.879662 0.118863 0.563196 0.063 Uiso 1 1 calc R U . . .
H48 H 0.802537 0.262569 0.581384 0.063 Uiso 1 1 calc R U . . .
C17 C 0.6866(10) 0.0778(10) 0.5642(2) 0.053(2) Uani 1 1 d . . . . .
C18 C 0.6725(12) -0.0305(11) 0.5953(2) 0.062(3) Uani 1 1 d . . . . .
C19 C 0.6719(13) 0.0920(13) 0.6246(2) 0.067(3) Uani 1 1 d . . . . .
C20 C 0.5742(11) 0.2258(13) 0.6246(2) 0.061(2) Uani 1 1 d . . . . .
H49 H 0.488323 0.174383 0.622853 0.073 Uiso 1 1 calc R U . . .
H50 H 0.587080 0.296559 0.605385 0.073 Uiso 1 1 calc R U . . .
C21 C 0.5776(10) 0.3342(14) 0.6540(3) 0.067(3) Uani 1 1 d . . . . .
H51 H 0.504168 0.411982 0.653171 0.080 Uiso 1 1 calc R U . . .
H52 H 0.566613 0.262772 0.673159 0.080 Uiso 1 1 calc R U . . .
C22 C 0.6971(9) 0.4326(12) 0.6577(2) 0.056(2) Uani 1 1 d . . . . .
C23 C 0.7221(10) 0.5238(12) 0.6894(2) 0.060(2) Uani 1 1 d . . . . .
C24 C 0.7146(11) 0.3981(16) 0.7170(3) 0.072(3) Uani 1 1 d . . . . .
C25 C 0.8212(16) 0.2697(19) 0.7179(3) 0.100(5) Uani 1 1 d . . . . .
H4 H 0.876652 0.291131 0.736380 0.151 Uiso 1 1 calc R U . . .
H5 H 0.871636 0.277003 0.698065 0.151 Uiso 1 1 calc R U . . .
H6 H 0.784108 0.157910 0.719693 0.151 Uiso 1 1 calc R U . . .
C26 C 0.7743(11) 0.6466(17) 0.3079(3) 0.072(3) Uani 1 1 d . . . . .
H7 H 0.761175 0.713116 0.288399 0.108 Uiso 1 1 calc R U . . .
H8 H 0.857130 0.589633 0.306588 0.108 Uiso 1 1 calc R U . . .
H9 H 0.773140 0.719722 0.326692 0.108 Uiso 1 1 calc R U . . .
C27 C 0.5399(9) 0.6079(15) 0.3111(3) 0.070(3) Uani 1 1 d . . . . .
H10 H 0.469342 0.531864 0.316205 0.105 Uiso 1 1 calc R U . . .
H11 H 0.525485 0.657584 0.289910 0.105 Uiso 1 1 calc R U . . .
H12 H 0.543969 0.696144 0.327330 0.105 Uiso 1 1 calc R U . . .
C28 C 0.8261(14) -0.1330(14) 0.4071(3) 0.078(3) Uani 1 1 d . . . . .
H13 H 0.899014 -0.060044 0.411709 0.116 Uiso 1 1 calc R U . . .
H14 H 0.838119 -0.185600 0.386059 0.116 Uiso 1 1 calc R U . . .
H15 H 0.820127 -0.219297 0.423668 0.116 Uiso 1 1 calc R U . . .
C29 C 0.5888(12) -0.1463(13) 0.4035(3) 0.072(3) Uani 1 1 d . . . . .
H16 H 0.599856 -0.215810 0.384329 0.108 Uiso 1 1 calc R U . . .
H17 H 0.510046 -0.080904 0.401448 0.108 Uiso 1 1 calc R U . . .
H18 H 0.583271 -0.217667 0.422533 0.108 Uiso 1 1 calc R U . . .
C30 C 0.8120(11) 0.6383(11) 0.4990(3) 0.058(2) Uani 1 1 d . . . . .
H19 H 0.804447 0.717247 0.481172 0.087 Uiso 1 1 calc R U . . .
H20 H 0.886922 0.566936 0.495643 0.087 Uiso 1 1 calc R U . . .
H21 H 0.821833 0.699724 0.519206 0.087 Uiso 1 1 calc R U . . .
C31 C 0.5699(9) 0.6399(10) 0.5013(2) 0.053(2) Uani 1 1 d . . . . .
H22 H 0.584756 0.734825 0.515651 0.080 Uiso 1 1 calc R U . . .
H23 H 0.496647 0.575293 0.509112 0.080 Uiso 1 1 calc R U . . .
H24 H 0.551965 0.680699 0.479589 0.080 Uiso 1 1 calc R U . . .
C32 C 0.7851(17) -0.1483(15) 0.5974(3) 0.089(4) Uani 1 1 d . . . . .
H25 H 0.864584 -0.083880 0.598918 0.134 Uiso 1 1 calc R U . . .
H26 H 0.787676 -0.218514 0.578152 0.134 Uiso 1 1 calc R U . . .
H27 H 0.776088 -0.218746 0.616474 0.134 Uiso 1 1 calc R U . . .
C33 C 0.5450(16) -0.1238(14) 0.5945(3) 0.091(4) Uani 1 1 d . . . . .
H28 H 0.539941 -0.190612 0.574823 0.136 Uiso 1 1 calc R U . . .
H29 H 0.474410 -0.043521 0.594895 0.136 Uiso 1 1 calc R U . . .
H30 H 0.539032 -0.197238 0.613233 0.136 Uiso 1 1 calc R U . . .
C34 C 0.6201(13) 0.6531(15) 0.6935(3) 0.081(3) Uani 1 1 d . . . . .
H31 H 0.536624 0.598401 0.695570 0.122 Uiso 1 1 calc R U . . .
H32 H 0.619403 0.727047 0.674815 0.122 Uiso 1 1 calc R U . . .
H33 H 0.637478 0.718384 0.712942 0.122 Uiso 1 1 calc R U . . .
C35 C 0.8540(14) 0.603(2) 0.6885(3) 0.089(4) Uani 1 1 d . . . . .
H34 H 0.869715 0.662054 0.708692 0.133 Uiso 1 1 calc R U . . .
H35 H 0.858459 0.681859 0.670554 0.133 Uiso 1 1 calc R U . . .
H36 H 0.918851 0.516072 0.685598 0.133 Uiso 1 1 calc R U . . .
O1 O 0.7530(10) 0.3953(12) 0.2638(2) 0.097(3) Uani 1 1 d . . . . .
O2 O 0.6093(7) 0.4409(8) 0.36583(16) 0.0583(16) Uani 1 1 d . . . . .
O3 O 0.6382(8) 0.0589(8) 0.35452(16) 0.0647(18) Uani 1 1 d . . . . .
O4 O 0.7617(6) 0.0572(8) 0.45977(17) 0.0562(16) Uani 1 1 d . . . . .
O5 O 0.7586(6) 0.4405(8) 0.44857(14) 0.0547(16) Uani 1 1 d . . . . .
O6 O 0.6250(6) 0.4414(7) 0.55348(15) 0.0539(16) Uani 1 1 d . . . . .
O7 O 0.6149(7) 0.0574(8) 0.54233(15) 0.0602(18) Uani 1 1 d . . . . .
O8 O 0.7407(8) 0.0666(10) 0.64722(18) 0.074(2) Uani 1 1 d . . . . .
O9 O 0.7739(6) 0.4436(8) 0.63553(16) 0.0579(16) Uani 1 1 d . . . . .
O10 O 0.6316(10) 0.4069(15) 0.7373(2) 0.109(3) Uani 1 1 d . . . . .

loop_
_atom_site_aniso_label
_atom_site_aniso_U_11
_atom_site_aniso_U_22
_atom_site_aniso_U_33
_atom_site_aniso_U_23
_atom_site_aniso_U_13
_atom_site_aniso_U_12
C1 0.123(10) 0.082(8) 0.066(7) -0.004(6) -0.012(7) -0.039(7)
C2 0.059(5) 0.084(7) 0.055(5) 0.005(5) 0.006(4) 0.008(5)
C3 0.060(5) 0.055(5) 0.062(6) 0.002(4) -0.005(4) 0.009(4)
C4 0.053(5) 0.050(5) 0.061(6) 0.004(4) 0.000(4) -0.014(4)
C5 0.051(4) 0.057(5) 0.061(6) 0.006(4) 0.003(4) 0.003(4)
C6 0.060(5) 0.065(5) 0.051(5) 0.000(4) 0.002(4) 0.015(4)
C7 0.065(5) 0.048(5) 0.051(5) -0.007(4) -0.002(4) 0.007(4)
C8 0.050(4) 0.051(5) 0.060(6) -0.005(4) -0.005(4) 0.004(4)
C9 0.038(3) 0.045(4) 0.056(5) 0.004(4) -0.004(3) -0.003(3)
C10 0.059(5) 0.045(4) 0.051(5) 0.002(4) -0.010(4) 0.002(4)
C11 0.043(4) 0.046(4) 0.054(5) -0.002(4) -0.001(4) -0.010(3)
C12 0.048(4) 0.038(4) 0.042(4) 0.001(3) 0.007(3) 0.002(3)
C13 0.054(4) 0.033(3) 0.055(4) 0.000(4) 0.005(3) -0.003(4)
C14 0.044(4) 0.038(4) 0.046(4) -0.001(3) 0.000(3) -0.007(3)
C15 0.041(4) 0.056(5) 0.043(4) 0.000(4) 0.003(3) -0.006(3)
C16 0.060(5) 0.052(5) 0.046(5) 0.004(4) 0.001(4) 0.016(4)
C17 0.087(6) 0.033(4) 0.039(5) 0.003(3) 0.006(4) 0.000(4)
C18 0.109(8) 0.043(4) 0.034(4) 0.007(4) 0.002(5) 0.004(5)
C19 0.114(9) 0.051(5) 0.037(5) 0.008(4) 0.008(5) 0.002(5)
C20 0.067(6) 0.062(5) 0.054(5) -0.002(4) -0.002(4) -0.004(4)
C21 0.067(5) 0.073(6) 0.061(6) -0.009(5) 0.011(4) -0.009(5)
C22 0.062(5) 0.059(5) 0.046(5) 0.005(4) 0.006(4) 0.006(4)
C23 0.061(5) 0.065(5) 0.052(5) 0.003(4) 0.004(4) 0.003(4)
C24 0.066(6) 0.089(8) 0.061(6) 0.009(6) 0.005(5) 0.007(5)
C25 0.135(11) 0.122(11) 0.044(6) 0.021(6) 0.019(7) 0.054(9)
C26 0.069(6) 0.078(7) 0.070(7) 0.015(5) 0.003(5) -0.022(5)
C27 0.050(5) 0.083(7) 0.077(6) 0.004(6) -0.004(5) 0.022(5)
C28 0.108(8) 0.054(6) 0.071(7) 0.000(5) 0.014(6) 0.030(6)
C29 0.094(7) 0.047(5) 0.075(7) -0.012(5) 0.010(6) -0.016(5)
C30 0.072(5) 0.052(4) 0.050(5) 0.001(5) 0.011(4) -0.029(5)
C31 0.055(4) 0.047(4) 0.058(5) 0.002(4) 0.005(4) 0.010(4)
C32 0.154(13) 0.051(6) 0.062(7) 0.011(5) -0.007(7) 0.023(7)
C33 0.166(13) 0.056(6) 0.052(6) -0.001(5) 0.003(7) -0.020(7)
C34 0.102(8) 0.067(6) 0.075(8) -0.004(5) 0.011(6) 0.009(6)
C35 0.095(9) 0.113(10) 0.058(7) -0.001(6) -0.005(6) -0.040(8)
O1 0.125(7) 0.100(6) 0.065(5) -0.013(5) 0.023(5) -0.004(5)
O2 0.057(3) 0.061(4) 0.057(4) -0.002(3) 0.001(3) 0.012(3)
O3 0.083(5) 0.058(4) 0.053(4) -0.004(3) -0.011(3) 0.001(3)
O4 0.054(3) 0.051(3) 0.064(4) -0.002(3) -0.012(3) 0.004(3)
O5 0.066(4) 0.053(4) 0.045(4) 0.000(3) 0.011(3) -0.007(3)
O6 0.057(3) 0.053(4) 0.052(4) -0.003(3) 0.003(3) 0.007(3)
O7 0.089(5) 0.049(4) 0.042(4) 0.001(3) -0.003(3) 0.005(3)
O8 0.098(6) 0.063(4) 0.062(5) 0.002(3) -0.014(4) 0.003(4)
O9 0.061(3) 0.062(4) 0.051(4) 0.000(3) 0.009(3) -0.004(3)
O10 0.112(7) 0.140(8) 0.076(6) 0.023(6) 0.035(5) 0.033(6)

loop_
_atom_type_symbol
_atom_type_description
_atom_type_scat_dispersion_real
_atom_type_scat_dispersion_imag
_atom_type_scat_source
C C 0.0181 0.0091 'International Tables Vol C Tables 4.2.6.8 and 6.1.1.4'
H H 0.0000 0.0000 'International Tables Vol C Tables 4.2.6.8 and 6.1.1.4'
O O 0.0492 0.0322 'International Tables Vol C Tables 4.2.6.8 and 6.1.1.4'

loop_
_geom_angle_atom_site_label_1
_geom_angle_atom_site_label_2
_geom_angle_atom_site_label_3
_geom_angle
_geom_angle_site_symmetry_1
_geom_angle_site_symmetry_3
_geom_angle_publ_flag
O1 C2 C1 120.6(11) . . ?
O1 C2 C3 120.2(11) . . ?
C1 C2 C3 119.2(9) . . ?
C2 C3 C27 111.0(9) . . ?
C2 C3 C4 111.3(8) . . ?
C27 C3 C4 109.0(8) . . ?
C2 C3 C26 112.1(9) . . ?
C27 C3 C26 106.6(9) . . ?
C4 C3 C26 106.5(8) . . ?
O2 C4 C5 121.1(8) . . ?
O2 C4 C3 124.4(9) . . ?
C5 C4 C3 114.5(8) . . ?
C6 C5 C4 111.8(7) . . ?
C7 C6 C5 113.7(8) . . ?
O3 C7 C6 121.7(9) . . ?
O3 C7 C8 120.8(9) . . ?
C6 C7 C8 117.4(8) . . ?
C9 C8 C29 109.4(8) . . ?
C9 C8 C7 110.8(7) . . ?
C29 C8 C7 108.7(8) . . ?
C9 C8 C28 111.5(8) . . ?
C29 C8 C28 109.0(9) . . ?
C7 C8 C28 107.4(8) . . ?
O4 C9 C8 122.5(8) . . ?
O4 C9 C10 120.2(8) . . ?
C8 C9 C10 117.3(7) . . ?
C9 C10 C11 113.8(7) . . ?
C12 C11 C10 114.0(7) . . ?
O5 C12 C11 122.7(7) . . ?
O5 C12 C13 119.0(7) . . ?
C11 C12 C13 118.3(7) . . ?
C12 C13 C31 106.4(8) . . ?
C12 C13 C14 111.8(5) . . ?
C31 C13 C14 110.6(8) . . ?
C12 C13 C30 110.2(8) . . ?
C31 C13 C30 110.0(6) . . ?
C14 C13 C30 108.0(8) . . ?
O6 C14 C15 122.5(7) . . ?
O6 C14 C13 122.0(8) . . ?
C15 C14 C13 115.3(7) . . ?
C16 C15 C14 111.5(7) . . ?
C17 C16 C15 114.3(7) . . ?
O7 C17 C16 123.1(8) . . ?
O7 C17 C18 119.8(8) . . ?
C16 C17 C18 116.7(8) . . ?
C32 C18 C33 111.9(10) . . ?
C32 C18 C17 108.8(9) . . ?
C33 C18 C17 109.6(8) . . ?
C32 C18 C19 110.5(10) . . ?
C33 C18 C19 108.7(9) . . ?
C17 C18 C19 107.2(7) . . ?
O8 C19 C20 122.3(9) . . ?
O8 C19 C18 120.1(10) . . ?
C20 C19 C18 117.2(9) . . ?
C19 C20 C21 113.8(9) . . ?
C22 C21 C20 114.5(8) . . ?
O9 C22 C21 120.5(9) . . ?
O9 C22 C23 120.2(9) . . ?
C21 C22 C23 119.3(8) . . ?
C34 C23 C35 111.1(11) . . ?
C34 C23 C24 109.5(9) . . ?
C35 C23 C24 110.0(9) . . ?
C34 C23 C22 108.0(9) . . ?
C35 C23 C22 109.5(8) . . ?
C24 C23 C22 108.8(8) . . ?
O10 C24 C25 123.2(11) . . ?
O10 C24 C23 121.4(11) . . ?
C25 C24 C23 115.3(9) . . ?

loop_
_geom_bond_atom_site_label_1
_geom_bond_atom_site_label_2
_geom_bond_distance
_geom_bond_site_symmetry_2
_geom_bond_publ_flag
C1 C2 1.465(17) . ?
C2 O1 1.239(13) . ?
C2 C3 1.488(16) . ?
C3 C27 1.502(12) . ?
C3 C4 1.540(14) . ?
C3 C26 1.582(14) . ?
C4 O2 1.198(11) . ?
C4 C5 1.536(13) . ?
C5 C6 1.516(13) . ?
C6 C7 1.511(15) . ?
C7 O3 1.208(12) . ?
C7 C8 1.530(14) . ?
C8 C9 1.502(14) . ?
C8 C29 1.517(13) . ?
C8 C28 1.537(14) . ?
C9 O4 1.226(10) . ?
C9 C10 1.507(12) . ?
C10 C11 1.518(11) . ?
C11 C12 1.489(11) . ?
C12 O5 1.250(10) . ?
C12 C13 1.523(13) . ?
C13 C31 1.537(12) . ?
C13 C14 1.540(13) . ?
C13 C30 1.554(12) . ?
C14 O6 1.203(10) . ?
C14 C15 1.530(12) . ?
C15 C16 1.520(11) . ?
C16 C17 1.499(13) . ?
C17 O7 1.190(11) . ?
C17 C18 1.565(12) . ?
C18 C32 1.512(17) . ?
C18 C33 1.529(18) . ?
C18 C19 1.567(14) . ?
C19 O8 1.203(13) . ?
C19 C20 1.481(16) . ?
C20 C21 1.502(14) . ?
C21 C22 1.486(14) . ?
C22 O9 1.228(11) . ?
C22 C23 1.531(14) . ?
C23 C34 1.498(15) . ?
C23 C35 1.517(15) . ?
C23 C24 1.530(15) . ?
C24 O10 1.212(14) . ?
C24 C25 1.518(16) . ?

loop_
_geom_torsion_atom_site_label_1
_geom_torsion_atom_site_label_2
_geom_torsion_atom_site_label_3
_geom_torsion_atom_site_label_4
_geom_torsion
_geom_torsion_site_symmetry_1
_geom_torsion_site_symmetry_2
_geom_torsion_site_symmetry_3
_geom_torsion_site_symmetry_4
_geom_torsion_publ_flag
O1 C2 C3 C27 122.5(12) . . . . ?
C1 C2 C3 C27 -59.1(14) . . . . ?
O1 C2 C3 C4 -115.8(12) . . . . ?
C1 C2 C3 C4 62.6(13) . . . . ?
O1 C2 C3 C26 3.4(15) . . . . ?
C1 C2 C3 C26 -178.2(10) . . . . ?
C2 C3 C4 O2 -125.2(10) . . . . ?
C27 C3 C4 O2 -2.4(13) . . . . ?
C26 C3 C4 O2 112.3(10) . . . . ?
C2 C3 C4 C5 57.2(10) . . . . ?
C27 C3 C4 C5 180.0(8) . . . . ?
C26 C3 C4 C5 -65.3(10) . . . . ?
O2 C4 C5 C6 12.1(13) . . . . ?
C3 C4 C5 C6 -170.2(8) . . . . ?
C4 C5 C6 C7 66.6(10) . . . . ?
C5 C6 C7 O3 2.8(13) . . . . ?
C5 C6 C7 C8 179.2(8) . . . . ?
O3 C7 C8 C9 -129.1(9) . . . . ?
C6 C7 C8 C9 54.5(10) . . . . ?
O3 C7 C8 C29 -8.9(12) . . . . ?
C6 C7 C8 C29 174.7(8) . . . . ?
O3 C7 C8 C28 108.9(11) . . . . ?
C6 C7 C8 C28 -67.5(11) . . . . ?
C29 C8 C9 O4 114.2(9) . . . . ?
C7 C8 C9 O4 -126.0(9) . . . . ?
C28 C8 C9 O4 -6.4(13) . . . . ?
C29 C8 C9 C10 -64.3(11) . . . . ?
C7 C8 C9 C10 55.5(10) . . . . ?
C28 C8 C9 C10 175.1(9) . . . . ?
O4 C9 C10 C11 5.6(12) . . . . ?
C8 C9 C10 C11 -175.9(7) . . . . ?
C9 C10 C11 C12 69.2(9) . . . . ?
C10 C11 C12 O5 1.1(12) . . . . ?
C10 C11 C12 C13 -177.2(7) . . . . ?
O5 C12 C13 C31 114.6(9) . . . . ?
C11 C12 C13 C31 -67.0(9) . . . . ?
O5 C12 C13 C14 -124.6(8) . . . . ?
C11 C12 C13 C14 53.8(10) . . . . ?
O5 C12 C13 C30 -4.6(11) . . . . ?
C11 C12 C13 C30 173.8(8) . . . . ?
C12 C13 C14 O6 -125.8(8) . . . . ?
C31 C13 C14 O6 -7.4(11) . . . . ?
C30 C13 C14 O6 112.9(9) . . . . ?
C12 C13 C14 C15 57.3(10) . . . . ?
C31 C13 C14 C15 175.6(7) . . . . ?
C30 C13 C14 C15 -64.0(9) . . . . ?
O6 C14 C15 C16 7.0(11) . . . . ?
C13 C14 C15 C16 -176.1(7) . . . . ?
C14 C15 C16 C17 64.9(9) . . . . ?
C15 C16 C17 O7 9.9(12) . . . . ?
C15 C16 C17 C18 -177.5(7) . . . . ?
O7 C17 C18 C32 110.6(11) . . . . ?
C16 C17 C18 C32 -62.3(11) . . . . ?
O7 C17 C18 C33 -12.1(13) . . . . ?
C16 C17 C18 C33 175.1(9) . . . . ?
O7 C17 C18 C19 -129.9(10) . . . . ?
C16 C17 C18 C19 57.3(11) . . . . ?
C32 C18 C19 O8 -12.1(15) . . . . ?
C33 C18 C19 O8 111.0(12) . . . . ?
C17 C18 C19 O8 -130.5(11) . . . . ?
C32 C18 C19 C20 174.6(10) . . . . ?
C33 C18 C19 C20 -62.3(12) . . . . ?
C17 C18 C19 C20 56.1(12) . . . . ?
O8 C19 C20 C21 5.1(16) . . . . ?
C18 C19 C20 C21 178.2(9) . . . . ?
C19 C20 C21 C22 64.3(12) . . . . ?
C20 C21 C22 O9 12.1(14) . . . . ?
C20 C21 C22 C23 -169.5(9) . . . . ?
O9 C22 C23 C34 114.9(10) . . . . ?
C21 C22 C23 C34 -63.6(12) . . . . ?
O9 C22 C23 C35 -6.1(13) . . . . ?
C21 C22 C23 C35 175.4(11) . . . . ?
O9 C22 C23 C24 -126.3(10) . . . . ?
C21 C22 C23 C24 55.2(12) . . . . ?
C34 C23 C24 O10 3.1(17) . . . . ?
C35 C23 C24 O10 125.4(14) . . . . ?
C22 C23 C24 O10 -114.7(13) . . . . ?
C34 C23 C24 C25 -173.9(11) . . . . ?
C35 C23 C24 C25 -51.6(15) . . . . ?
C22 C23 C24 C25 68.3(14) . . . . ?
